data_4341425
loop_
_publ_author_name
'Chakraborty, Anindita'
'Lingampalli, Srinivasa Rao'
'Kumari, Aman'
'Ribas, Joan'
'Ribas-Arino, Jordi'
'Maji, Tapas Kumar'

_publ_section_title
;
 Structural and Magnetic Diversity Based on Different Imidazolate Linkers
 in Cu(II)-Azido Coordination Compounds
;
_journal_name_full 'Inorganic Chemistry'
_journal_page_first 141031143936008
_journal_paper_doi 10.1021/ic501655u
_journal_year 2014
_chemical_formula_sum 'C20 H32 Cl2 Cu2 N14 O8'
_chemical_formula_weight 794.58
_chemical_name_systematic
;
 ?
;
_space_group_IT_number 14
_symmetry_space_group_name_Hall '-P 2yn'
_symmetry_space_group_name_H-M 'P 1 21/n 1'
_atom_sites_solution_hydrogens geom
_atom_sites_solution_primary direct
_atom_sites_solution_secondary difmap
_audit_creation_method SHELXL-97
_cell_angle_alpha 90.00
_cell_angle_beta 106.292(2)
_cell_angle_gamma 90.00
_cell_formula_units_Z 2
_cell_length_a 7.8665(3)
_cell_length_b 14.8088(5)
_cell_length_c 13.9124(5)
_cell_measurement_temperature 293(2)
_cell_volume 1555.62(10)
_computing_structure_refinement 'SHELXL-97 (Sheldrick, 2008)'
_diffrn_ambient_temperature 293(2)
_diffrn_measured_fraction_theta_full 0.991
_diffrn_measured_fraction_theta_max 0.991
_diffrn_radiation_monochromator graphite
_diffrn_radiation_source 'fine-focus sealed tube'
_diffrn_radiation_type MoK\a
_diffrn_radiation_wavelength 0.71073
_diffrn_reflns_av_R_equivalents 0.1306
_diffrn_reflns_av_sigmaI/netI 0.0984
_diffrn_reflns_limit_h_max 10
_diffrn_reflns_limit_h_min -10
_diffrn_reflns_limit_k_max 19
_diffrn_reflns_limit_k_min -19
_diffrn_reflns_limit_l_max 18
_diffrn_reflns_limit_l_min -18
_diffrn_reflns_number 26383
_diffrn_reflns_theta_full 27.58
_diffrn_reflns_theta_max 27.58
_diffrn_reflns_theta_min 2.05
_exptl_absorpt_coefficient_mu 1.607
_exptl_absorpt_correction_T_max 0.9686
_exptl_absorpt_correction_T_min 0.9385
_exptl_absorpt_correction_type empirical
_exptl_absorpt_process_details SADABS
_exptl_crystal_density_diffrn 1.696
_exptl_crystal_density_method 'not measured'
_exptl_crystal_F_000 812
_exptl_crystal_size_max 0.04
_exptl_crystal_size_mid 0.02
_exptl_crystal_size_min 0.02
_refine_diff_density_max 0.977
_refine_diff_density_min -0.717
_refine_diff_density_rms 0.100
_refine_ls_extinction_method none
_refine_ls_goodness_of_fit_ref 1.014
_refine_ls_hydrogen_treatment mixed
_refine_ls_matrix_type full
_refine_ls_number_parameters 208
_refine_ls_number_reflns 3577
_refine_ls_number_restraints 0
_refine_ls_restrained_S_all 1.014
_refine_ls_R_factor_all 0.1436
_refine_ls_R_factor_gt 0.0589
_refine_ls_shift/su_max 0.001
_refine_ls_shift/su_mean 0.000
_refine_ls_structure_factor_coef Fsqd
_refine_ls_weighting_details 'calc w=1/[\s^2^(Fo^2^)+(0.0750P)^2^+0.0000P] where P=(Fo^2^+2Fc^2^)/3'
_refine_ls_weighting_scheme calc
_refine_ls_wR_factor_gt 0.1315
_refine_ls_wR_factor_ref 0.1612
_reflns_number_gt 1855
_reflns_number_total 3577
_reflns_threshold_expression >2\s(I)
_cod_data_source_file ic501655u_si_001.cif
_cod_data_source_block compound1
_cod_original_sg_symbol_H-M P21/n
_cod_database_code 4341425

loop_
_symmetry_equiv_pos_as_xyz
'x, y, z'
'-x+1/2, y+1/2, -z+1/2'
'-x, -y, -z'
'x-1/2, -y-1/2, z-1/2'

loop_
_atom_site_label
_atom_site_type_symbol
_atom_site_fract_x
_atom_site_fract_y
_atom_site_fract_z
_atom_site_U_iso_or_equiv
_atom_site_adp_type
_atom_site_occupancy
_atom_site_symmetry_multiplicity
_atom_site_calc_flag
_atom_site_refinement_flags
C1 C 0.6696(8) 0.4012(4) 0.7791(4) 0.0515(15) Uani 1 1 d .
H1 H 0.7738 0.4231 0.8226 0.062 Uiso 1 1 calc R
C2 C 0.6605(10) 0.3465(4) 0.7015(4) 0.0608(18) Uani 1 1 d .
H2 H 0.7551 0.3241 0.6809 0.073 Uiso 1 1 calc R
C3 C 0.3914(8) 0.3749(3) 0.7103(4) 0.0426(13) Uani 1 1 d .
C4 C 0.1966(8) 0.3703(4) 0.6857(4) 0.0530(15) Uani 1 1 d .
H4A H 0.1601 0.3925 0.7425 0.064 Uiso 1 1 calc R
H4B H 0.1605 0.3076 0.6755 0.064 Uiso 1 1 calc R
C5 C 0.1001(8) 0.4246(4) 0.5923(4) 0.0616(17) Uani 1 1 d .
H5A H 0.1337 0.4870 0.6021 0.092 Uiso 1 1 calc R
H5B H -0.0255 0.4192 0.5814 0.092 Uiso 1 1 calc R
H5C H 0.1317 0.4016 0.5352 0.092 Uiso 1 1 calc R
C6 C 0.1203(8) 0.5974(4) 0.7805(4) 0.0516(15) Uani 1 1 d .
H6 H 0.0626 0.5728 0.8243 0.062 Uiso 1 1 calc R
C7 C 0.0458(8) 0.6525(4) 0.7028(4) 0.0537(15) Uani 1 1 d .
H7 H -0.0712 0.6721 0.6824 0.064 Uiso 1 1 calc R
C8 C 0.3261(8) 0.6322(3) 0.7110(4) 0.0418(13) Uani 1 1 d .
C9 C 0.4965(8) 0.6397(4) 0.6850(4) 0.0555(16) Uani 1 1 d .
H9A H 0.5912 0.6176 0.7408 0.067 Uiso 1 1 calc R
H9B H 0.5197 0.7029 0.6755 0.067 Uiso 1 1 calc R
C10 C 0.4992(9) 0.5874(4) 0.5909(5) 0.0694(19) Uani 1 1 d .
H10A H 0.4080 0.6100 0.5348 0.104 Uiso 1 1 calc R
H10B H 0.4790 0.5245 0.6002 0.104 Uiso 1 1 calc R
H10C H 0.6125 0.5949 0.5784 0.104 Uiso 1 1 calc R
N1 N 0.5897(6) 0.4312(3) 0.9997(3) 0.0373(10) Uani 1 1 d .
N2 N 0.6220(6) 0.3500(4) 0.9977(3) 0.0455(12) Uani 1 1 d .
N3 N 0.6544(7) 0.2726(3) 0.9942(4) 0.0624(15) Uani 1 1 d .
N4 N 0.5018(6) 0.4203(3) 0.7848(3) 0.0392(11) Uani 1 1 d .
N5 N 0.4862(7) 0.3299(3) 0.6587(3) 0.0520(13) Uani 1 1 d .
H3 H 0.4433 0.2964 0.6071 0.062 Uiso 1 1 calc R
N6 N 0.2957(6) 0.5832(3) 0.7847(3) 0.0379(10) Uani 1 1 d .
N7 N 0.1778(7) 0.6736(3) 0.6602(3) 0.0511(13) Uani 1 1 d .
H8 H 0.1669 0.7080 0.6090 0.061 Uiso 1 1 calc R
O1 O 0.2883(8) 0.2740(3) 1.0239(4) 0.1023(18) Uani 1 1 d .
O2 O 0.2480(6) 0.4104(3) 1.0899(3) 0.0745(14) Uani 1 1 d .
O3 O 0.0041(6) 0.3193(4) 1.0105(4) 0.0973(18) Uani 1 1 d .
O4 O 0.1733(7) 0.3903(3) 0.9158(3) 0.0877(16) Uani 1 1 d .
Cu1 Cu 0.44991(8) 0.50241(4) 0.88453(4) 0.0369(2) Uani 1 1 d .
Cl1 Cl 0.1709(2) 0.35299(10) 1.00853(10) 0.0500(4) Uani 1 1 d .

loop_
_atom_site_aniso_label
_atom_site_aniso_U_11
_atom_site_aniso_U_22
_atom_site_aniso_U_33
_atom_site_aniso_U_23
_atom_site_aniso_U_13
_atom_site_aniso_U_12
C1 0.052(4) 0.055(4) 0.046(4) -0.003(3) 0.012(3) 0.005(3)
C2 0.093(6) 0.053(4) 0.046(4) -0.005(3) 0.035(4) 0.023(4)
C3 0.068(4) 0.035(3) 0.026(3) 0.000(2) 0.014(3) 0.003(3)
C4 0.071(5) 0.049(4) 0.038(3) 0.004(3) 0.012(3) -0.004(3)
C5 0.071(5) 0.060(4) 0.046(4) 0.004(3) 0.004(3) 0.003(3)
C6 0.062(4) 0.061(4) 0.033(3) -0.003(3) 0.015(3) 0.006(3)
C7 0.061(4) 0.056(4) 0.038(3) -0.004(3) 0.005(3) 0.018(3)
C8 0.062(4) 0.036(3) 0.025(3) -0.003(2) 0.008(3) 0.006(3)
C9 0.069(4) 0.057(4) 0.042(4) 0.005(3) 0.018(3) -0.005(3)
C10 0.086(5) 0.075(5) 0.057(4) 0.004(4) 0.037(4) -0.003(4)
N1 0.058(3) 0.027(2) 0.027(2) 0.0000(18) 0.013(2) 0.009(2)
N2 0.044(3) 0.069(4) 0.021(2) 0.005(2) 0.006(2) -0.002(3)
N3 0.089(4) 0.036(3) 0.054(3) 0.000(3) 0.006(3) 0.010(3)
N4 0.056(3) 0.039(3) 0.021(2) 0.0002(19) 0.009(2) 0.008(2)
N5 0.087(4) 0.040(3) 0.033(3) -0.011(2) 0.023(3) 0.004(3)
N6 0.057(3) 0.037(3) 0.020(2) -0.0001(18) 0.012(2) 0.007(2)
N7 0.078(4) 0.041(3) 0.032(3) 0.005(2) 0.009(3) 0.014(3)
O1 0.135(5) 0.072(4) 0.111(5) -0.001(3) 0.052(4) 0.018(3)
O2 0.114(4) 0.075(3) 0.035(2) -0.016(2) 0.022(2) -0.032(3)
O3 0.074(3) 0.138(5) 0.083(4) 0.009(3) 0.027(3) -0.039(3)
O4 0.123(4) 0.111(4) 0.028(2) 0.008(2) 0.018(2) -0.040(3)
Cu1 0.0533(4) 0.0370(4) 0.0196(3) -0.0001(3) 0.0091(3) 0.0082(3)
Cl1 0.0562(9) 0.0640(10) 0.0343(8) -0.0059(7) 0.0202(7) -0.0132(8)

loop_
_atom_type_symbol
_atom_type_description
_atom_type_scat_dispersion_real
_atom_type_scat_dispersion_imag
_atom_type_scat_source
C C 0.0033 0.0016 'International Tables Vol C Tables 4.2.6.8 and 6.1.1.4'
H H 0.0000 0.0000 'International Tables Vol C Tables 4.2.6.8 and 6.1.1.4'
N N 0.0061 0.0033 'International Tables Vol C Tables 4.2.6.8 and 6.1.1.4'
O O 0.0106 0.0060 'International Tables Vol C Tables 4.2.6.8 and 6.1.1.4'
Cu Cu 0.3201 1.2651 'International Tables Vol C Tables 4.2.6.8 and 6.1.1.4'
Cl Cl 0.1484 0.1585 'International Tables Vol C Tables 4.2.6.8 and 6.1.1.4'

loop_
_geom_angle_atom_site_label_1
_geom_angle_atom_site_label_2
_geom_angle_atom_site_label_3
_geom_angle
_geom_angle_site_symmetry_3
C2 C1 N4 109.7(6) .
C1 C2 N5 106.5(5) .
N4 C3 N5 109.0(5) .
N4 C3 C4 127.7(5) .
N5 C3 C4 123.2(5) .
C3 C4 C5 114.0(5) .
C7 C6 N6 109.3(5) .
C6 C7 N7 105.8(5) .
N6 C8 N7 109.9(5) .
N6 C8 C9 126.6(5) .
N7 C8 C9 123.4(5) .
C8 C9 C10 113.7(5) .
N2 N1 Cu1 125.0(3) .
N2 N1 Cu1 125.7(3) 3_667
Cu1 N1 Cu1 102.45(19) 3_667
N3 N2 N1 178.7(5) .
C3 N4 C1 106.2(4) .
C3 N4 Cu1 129.8(4) .
C1 N4 Cu1 124.0(4) .
C3 N5 C2 108.6(5) .
C8 N6 C6 106.1(4) .
C8 N6 Cu1 131.7(4) .
C6 N6 Cu1 122.1(3) .
C8 N7 C7 108.8(5) .
N6 Cu1 N4 94.96(16) .
N6 Cu1 N1 171.16(16) .
N4 Cu1 N1 93.67(16) .
N6 Cu1 N1 93.73(16) 3_667
N4 Cu1 N1 170.80(16) 3_667
N1 Cu1 N1 77.55(19) 3_667
O4 Cl1 O2 112.7(3) .
O4 Cl1 O3 114.1(3) .
O2 Cl1 O3 113.0(3) .
O4 Cl1 O1 106.1(3) .
O2 Cl1 O1 104.6(3) .
O3 Cl1 O1 105.4(4) .

loop_
_geom_bond_atom_site_label_1
_geom_bond_atom_site_label_2
_geom_bond_distance
_geom_bond_site_symmetry_2
C1 C2 1.335(7) .
C1 N4 1.374(7) .
C2 N5 1.355(8) .
C3 N4 1.332(6) .
C3 N5 1.348(6) .
C3 C4 1.475(8) .
C4 C5 1.536(7) .
C6 C7 1.350(7) .
C6 N6 1.381(7) .
C7 N7 1.369(7) .
C8 N6 1.331(6) .
C8 N7 1.332(7) .
C8 C9 1.487(8) .
C9 C10 1.527(7) .
N1 N2 1.231(6) .
N1 Cu1 1.975(4) .
N1 Cu1 1.984(4) 3_667
N2 N3 1.177(6) .
N4 Cu1 1.972(4) .
N6 Cu1 1.972(4) .
O1 Cl1 1.468(5) .
O2 Cl1 1.409(4) .
O3 Cl1 1.411(4) .
O4 Cl1 1.408(4) .
Cu1 N1 1.984(4) 3_667
